data_2018315
loop_
_publ_author_name
'Gotoh, Kazuma'
'Ishida, Hiroyuki'

_publ_section_title
;
 Hydrogen-bonded structures of the 1:1 and 1:2 compounds of chloranilic
 acid with pyrrolidin-2-one and piperidin-2-one
;
_journal_coeditor_code FG3233
_journal_issue 12
_journal_name_full 'Acta Crystallographica Section C'
_journal_page_first o500
_journal_page_last o504
_journal_paper_doi 10.1107/S0108270111048165
_journal_volume 67
_journal_year 2011
_chemical_formula_iupac 'C6 H2 Cl2 O4 , 2C4 H7 N O'
_chemical_formula_moiety 'C6 H2 Cl2 O4, 2(C4 H7 N O)'
_chemical_formula_sum 'C14 H16 Cl2 N2 O6'
_chemical_formula_weight 379.20
_chemical_name_common
;
chloranilic acid--pyrrolidin-2-one (1/2)
;
_chemical_name_systematic
;
2,5-dichloro-3,6-dihydroxycyclohexa-2,5-diene-1,4-dione--pyrrolidin-2-one (1/2)
;
_space_group_IT_number 2
_symmetry_cell_setting triclinic
_symmetry_space_group_name_Hall '-P 1'
_symmetry_space_group_name_H-M 'P -1'
_atom_sites_solution_hydrogens geom
_atom_sites_solution_primary direct
_atom_sites_solution_secondary difmap
_cell_angle_alpha 106.7904(19)
_cell_angle_beta 90.299(2)
_cell_angle_gamma 108.734(2)
_cell_formula_units_Z 1
_cell_length_a 4.9665(3)
_cell_length_b 7.4767(4)
_cell_length_c 11.8445(6)
_cell_measurement_reflns_used 8795
_cell_measurement_temperature 180.0(10)
_cell_measurement_theta_max 30.1
_cell_measurement_theta_min 3.0
_cell_volume 396.43(4)
_computing_cell_refinement 'PROCESS-AUTO (Rigaku/MSC, 2004)'
_computing_data_collection 'PROCESS-AUTO (Rigaku/MSC, 2004)'
_computing_data_reduction 'CrystalStructure (Rigaku/MSC, 2004)'
_computing_molecular_graphics 'ORTEP-3 (Farrugia, 1997)'
_computing_publication_material
;
CrystalStructure (Rigaku/MSC, 2004) and PLATON (Spek, 2009)
;
_computing_structure_refinement 'SHELXL97 (Sheldrick, 2008)'
_computing_structure_solution 'SHELXS97 (Sheldrick, 2008)'
_diffrn_ambient_temperature 180.0(10)
_diffrn_detector_area_resol_mean 10.00
_diffrn_measured_fraction_theta_full 0.999
_diffrn_measured_fraction_theta_max 0.999
_diffrn_measurement_device_type 'Rigaku R-AXIS RAPID II'
_diffrn_measurement_method \w
_diffrn_radiation_type 'Mo K\a'
_diffrn_radiation_wavelength 0.71075
_diffrn_reflns_av_R_equivalents 0.0244
_diffrn_reflns_av_sigmaI/netI 0.0155
_diffrn_reflns_limit_h_max 6
_diffrn_reflns_limit_h_min -6
_diffrn_reflns_limit_k_max 10
_diffrn_reflns_limit_k_min -10
_diffrn_reflns_limit_l_max 15
_diffrn_reflns_limit_l_min -16
_diffrn_reflns_number 9315
_diffrn_reflns_theta_full 25.00
_diffrn_reflns_theta_max 29.97
_diffrn_reflns_theta_min 3.01
_exptl_absorpt_coefficient_mu 0.444
_exptl_absorpt_correction_T_max 0.895
_exptl_absorpt_correction_T_min 0.853
_exptl_absorpt_correction_type numerical
_exptl_absorpt_process_details '(<i>NUMABS</i>; Higashi, 1999)'
_exptl_crystal_colour brown
_exptl_crystal_density_diffrn 1.588
_exptl_crystal_density_method 'not measured'
_exptl_crystal_description block
_exptl_crystal_F_000 196.00
_exptl_crystal_size_max 0.38
_exptl_crystal_size_mid 0.32
_exptl_crystal_size_min 0.25
_refine_diff_density_max 0.308
_refine_diff_density_min -0.388
_refine_ls_extinction_method none
_refine_ls_goodness_of_fit_ref 1.114
_refine_ls_hydrogen_treatment mixed
_refine_ls_matrix_type full
_refine_ls_number_parameters 117
_refine_ls_number_reflns 2296
_refine_ls_number_restraints 0
_refine_ls_restrained_S_all 1.114
_refine_ls_R_factor_all 0.0326
_refine_ls_R_factor_gt 0.0295
_refine_ls_shift/su_max 0.001
_refine_ls_shift/su_mean 0.000
_refine_ls_structure_factor_coef Fsqd
_refine_ls_weighting_details 'calc w = 1/[\s^2^(Fo^2^)+(0.0452P)^2^+0.0921P] where P=(Fo^2^+2Fc^2^)/3'
_refine_ls_weighting_scheme calc
_refine_ls_wR_factor_gt 0.0797
_refine_ls_wR_factor_ref 0.0814
_reflns_number_gt 2156
_reflns_number_total 2296
_reflns_threshold_expression I>2\s(I)
_cod_data_source_file fg3233.cif
_cod_data_source_block II
_cod_original_cell_volume 396.42(4)
_cod_original_formula_sum 'C14 H16 Cl2 N2 O6 '
_cod_database_code 2018315
_cod_database_fobs_code 2018315

loop_
_symmetry_equiv_pos_site_id
_symmetry_equiv_pos_as_xyz
1 +x,+y,+z
2 -x,-y,-z

loop_
_atom_site_type_symbol
_atom_site_label
_atom_site_fract_x
_atom_site_fract_y
_atom_site_fract_z
_atom_site_U_iso_or_equiv
_atom_site_adp_type
_atom_site_calc_flag
_atom_site_refinement_flags
_atom_site_occupancy
_atom_site_symmetry_multiplicity
Cl Cl1 1.08647(5) 0.76633(4) 0.94308(2) 0.02797(9) Uani d . 1 1
O O1 0.85407(19) 0.79167(13) 1.17509(7) 0.0369(2) Uani d . 1 1
O O2 0.63936(17) 0.43116(13) 0.76924(6) 0.02898(17) Uani d . 1 1
O O3 0.29637(16) 0.17553(12) 0.58756(6) 0.02901(17) Uani d . 1 1
N N1 0.26260(19) 0.08485(14) 0.38446(7) 0.02405(18) Uani d . 1 1
C C1 0.6975(2) 0.65861(15) 1.09265(8) 0.02316(19) Uani d . 1 1
C C2 0.7647(2) 0.61826(14) 0.96995(8) 0.02138(18) Uani d . 1 1
C C3 0.5824(2) 0.47035(14) 0.88085(8) 0.02189(18) Uani d . 1 1
C C4 0.39885(19) 0.18575(14) 0.49228(8) 0.02097(18) Uani d . 1 1
C C5 0.6955(2) 0.31323(15) 0.48221(9) 0.02438(19) Uani d . 1 1
H H5A 0.8407 0.2657 0.5096 0.029 Uiso calc R 1 1
H H5B 0.7331 0.4531 0.5299 0.029 Uiso calc R 1 1
C C6 0.7007(2) 0.29287(18) 0.34969(9) 0.0303(2) Uani d . 1 1
H H6A 0.6949 0.4153 0.3348 0.036 Uiso calc R 1 1
H H6B 0.8761 0.2677 0.3211 0.036 Uiso calc R 1 1
C C7 0.4338(2) 0.11639(17) 0.28707(9) 0.0289(2) Uani d . 1 1
H H7A 0.3300 0.1484 0.2283 0.035 Uiso calc R 1 1
H H7B 0.4845 -0.0023 0.2466 0.035 Uiso calc R 1 1
H H1 0.118(4) 0.014(3) 0.3762(16) 0.045(5) Uiso d . 1 1
H H2 0.512(4) 0.338(3) 0.7191(18) 0.058(6) Uiso d . 1 1

loop_
_atom_site_aniso_label
_atom_site_aniso_U_11
_atom_site_aniso_U_22
_atom_site_aniso_U_33
_atom_site_aniso_U_12
_atom_site_aniso_U_13
_atom_site_aniso_U_23
Cl1 0.02311(13) 0.03086(14) 0.02313(13) 0.00043(9) 0.00508(9) 0.00788(10)
O1 0.0312(4) 0.0403(5) 0.0188(4) -0.0069(3) 0.0021(3) 0.0001(3)
O2 0.0265(4) 0.0340(4) 0.0150(3) -0.0008(3) 0.0037(3) 0.0030(3)
O3 0.0237(3) 0.0348(4) 0.0171(3) -0.0024(3) 0.0042(3) 0.0048(3)
N1 0.0189(4) 0.0273(4) 0.0173(4) -0.0010(3) 0.0019(3) 0.0039(3)
C1 0.0220(4) 0.0259(4) 0.0173(4) 0.0038(3) 0.0023(3) 0.0053(3)
C2 0.0192(4) 0.0245(4) 0.0175(4) 0.0035(3) 0.0032(3) 0.0064(3)
C3 0.0216(4) 0.0252(4) 0.0162(4) 0.0050(3) 0.0030(3) 0.0056(3)
C4 0.0181(4) 0.0218(4) 0.0182(4) 0.0019(3) 0.0024(3) 0.0046(3)
C5 0.0186(4) 0.0273(4) 0.0201(4) -0.0005(3) 0.0030(3) 0.0059(3)
C6 0.0245(5) 0.0377(6) 0.0219(5) -0.0005(4) 0.0047(4) 0.0113(4)
C7 0.0284(5) 0.0325(5) 0.0179(4) 0.0019(4) 0.0053(4) 0.0054(4)

loop_
_atom_type_symbol
_atom_type_description
_atom_type_scat_dispersion_real
_atom_type_scat_dispersion_imag
_atom_type_scat_source
C C 0.0033 0.0016 'International Tables Vol C Tables 4.2.6.8 and 6.1.1.4'
H H 0.0000 0.0000 'International Tables Vol C Tables 4.2.6.8 and 6.1.1.4'
O O 0.0106 0.0060 'International Tables Vol C Tables 4.2.6.8 and 6.1.1.4'
N N 0.0061 0.0033 'International Tables Vol C Tables 4.2.6.8 and 6.1.1.4'
Cl Cl 0.1484 0.1585 'International Tables Vol C Tables 4.2.6.8 and 6.1.1.4'

loop_
_geom_angle_atom_site_label_1
_geom_angle_atom_site_label_2
_geom_angle_atom_site_label_3
_geom_angle_site_symmetry_3
_geom_angle
C3 O2 H2 . 116.2(14)
C4 N1 C7 . 114.73(8)
C4 N1 H1 . 121.1(14)
C7 N1 H1 . 124.0(14)
O1 C1 C2 . 123.62(9)
O1 C1 C3 2_667 117.95(8)
C2 C1 C3 2_667 118.43(8)
C3 C2 C1 . 121.62(8)
C3 C2 Cl1 . 121.16(7)
C1 C2 Cl1 . 117.22(7)
O2 C3 C2 . 122.56(9)
O2 C3 C1 2_667 117.48(8)
C2 C3 C1 2_667 119.95(8)
O3 C4 N1 . 125.27(9)
O3 C4 C5 . 125.29(8)
N1 C4 C5 . 109.45(8)
C4 C5 C6 . 104.66(8)
C4 C5 H5A . 110.8
C6 C5 H5A . 110.8
C4 C5 H5B . 110.8
C6 C5 H5B . 110.8
H5A C5 H5B . 108.9
C7 C6 C5 . 105.67(8)
C7 C6 H6A . 110.6
C5 C6 H6A . 110.6
C7 C6 H6B . 110.6
C5 C6 H6B . 110.6
H6A C6 H6B . 108.7
N1 C7 C6 . 103.28(8)
N1 C7 H7A . 111.1
C6 C7 H7A . 111.1
N1 C7 H7B . 111.1
C6 C7 H7B . 111.1
H7A C7 H7B . 109.1

loop_
_geom_bond_atom_site_label_1
_geom_bond_atom_site_label_2
_geom_bond_site_symmetry_2
_geom_bond_distance
Cl1 C2 . 1.7186(10)
O1 C1 . 1.2173(12)
O2 C3 . 1.3217(11)
O2 H2 . 0.84(2)
O3 C4 . 1.2528(11)
N1 C4 . 1.3283(12)
N1 C7 . 1.4654(13)
N1 H1 . 0.731(19)
C1 C2 . 1.4598(13)
C1 C3 2_667 1.5095(13)
C2 C3 . 1.3524(13)
C3 C1 2_667 1.5095(13)
C4 C5 . 1.5031(12)
C5 C6 . 1.5338(14)
C5 H5A . 0.9900
C5 H5B . 0.9900
C6 C7 . 1.5328(15)
C6 H6A . 0.9900
C6 H6B . 0.9900
C7 H7A . 0.9900
C7 H7B . 0.9900

loop_
_geom_hbond_atom_site_label_D
_geom_hbond_atom_site_label_H
_geom_hbond_atom_site_label_A
_geom_hbond_site_symmetry_A
_geom_hbond_distance_DH
_geom_hbond_distance_HA
_geom_hbond_distance_DA
_geom_hbond_angle_DHA
N1 H1 O1 1_444 0.73(2) 2.537(19) 3.0036(12) 123.8(17)
N1 H1 O3 2_556 0.73(2) 2.22(2) 2.9185(13) 162.0(19)
O2 H2 O3 . 0.84(2) 1.76(2) 2.5845(11) 164(2)

loop_
_geom_torsion_atom_site_label_1
_geom_torsion_atom_site_label_2
_geom_torsion_atom_site_label_3
_geom_torsion_atom_site_label_4
_geom_torsion_site_symmetry_1
_geom_torsion_site_symmetry_4
_geom_torsion
O1 C1 C2 C3 . . -179.09(11)
C3 C1 C2 C3 2_667 . 0.41(16)
O1 C1 C2 Cl1 . . 1.09(15)
C3 C1 C2 Cl1 2_667 . -179.40(7)
C1 C2 C3 O2 . . -179.87(9)
Cl1 C2 C3 O2 . . -0.07(15)
C1 C2 C3 C1 . 2_667 -0.42(16)
Cl1 C2 C3 C1 . 2_667 179.38(7)
C7 N1 C4 O3 . . -177.42(10)
C7 N1 C4 C5 . . 2.27(13)
O3 C4 C5 C6 . . -172.89(10)
N1 C4 C5 C6 . . 7.42(12)
C4 C5 C6 C7 . . -13.55(12)
C4 N1 C7 C6 . . -10.88(13)
C5 C6 C7 N1 . . 14.51(12)
